data_7217049
loop_
_publ_author_name
'Chang, Xin-Hong'
'Zhao, Ying'
'Han, Min-Le'
'Ma, Lu-Fang'
'Wang, Li-Ya'

_publ_section_title
;
 Five Cd(ii) coordination polymers based on
 2,3&#x2032;,5,5&#x2032;-biphenyltetracarboxylic acid and N-donor
 coligands: syntheses, structures and fluorescent properties
;
_journal_issue 28
_journal_name_full CrystEngComm
_journal_page_first 6417
_journal_paper_doi 10.1039/c4ce00355a
_journal_volume 16
_journal_year 2014
_chemical_formula_sum 'C36 H28 Cd N4 O9'
_chemical_formula_weight 773.02
_chemical_name_systematic
;
 ?
;
_space_group_IT_number 14
_symmetry_cell_setting monoclinic
_symmetry_space_group_name_Hall '-P 2ybc'
_symmetry_space_group_name_H-M 'P 1 21/c 1'
_atom_sites_solution_hydrogens geom
_atom_sites_solution_primary direct
_atom_sites_solution_secondary difmap
_audit_creation_method SHELXL-97
_cell_angle_alpha 90.00
_cell_angle_beta 91.414(4)
_cell_angle_gamma 90.00
_cell_formula_units_Z 4
_cell_length_a 17.246(6)
_cell_length_b 17.018(6)
_cell_length_c 10.945(4)
_cell_measurement_reflns_used 3598
_cell_measurement_temperature 296(2)
_cell_measurement_theta_max 21.59
_cell_measurement_theta_min 2.36
_cell_volume 3211(2)
_computing_cell_refinement 'Bruker SMART'
_computing_data_collection 'Bruker SMART'
_computing_data_reduction 'Bruker SAINT'
_computing_molecular_graphics 'Bruker SHELXTL'
_computing_publication_material 'Bruker SHELXTL'
_computing_structure_refinement 'SHELXL-97 (Sheldrick, 1997)'
_computing_structure_solution 'SHELXS-97 (Sheldrick, 1990)'
_diffrn_ambient_temperature 296(2)
_diffrn_measured_fraction_theta_full 0.999
_diffrn_measured_fraction_theta_max 0.999
_diffrn_measurement_device_type 'CCD area detector'
_diffrn_measurement_method 'phi and omega scans'
_diffrn_radiation_monochromator graphite
_diffrn_radiation_source 'fine-focus sealed tube'
_diffrn_radiation_type MoK\a
_diffrn_radiation_wavelength 0.71073
_diffrn_reflns_av_R_equivalents 0.0583
_diffrn_reflns_av_sigmaI/netI 0.0529
_diffrn_reflns_limit_h_max 20
_diffrn_reflns_limit_h_min -20
_diffrn_reflns_limit_k_max 20
_diffrn_reflns_limit_k_min -20
_diffrn_reflns_limit_l_max 13
_diffrn_reflns_limit_l_min -13
_diffrn_reflns_number 24207
_diffrn_reflns_theta_full 25.50
_diffrn_reflns_theta_max 25.50
_diffrn_reflns_theta_min 2.36
_exptl_absorpt_coefficient_mu 0.745
_exptl_absorpt_correction_T_max 0.8129
_exptl_absorpt_correction_T_min 0.7498
_exptl_absorpt_correction_type none
_exptl_crystal_density_diffrn 1.599
_exptl_crystal_density_meas 0
_exptl_crystal_density_method 'not measured'
_exptl_crystal_F_000 1568
_exptl_crystal_size_max 0.41
_exptl_crystal_size_mid 0.38
_exptl_crystal_size_min 0.29
_refine_diff_density_max 0.374
_refine_diff_density_min -0.406
_refine_diff_density_rms 0.073
_refine_ls_extinction_method none
_refine_ls_goodness_of_fit_ref 1.021
_refine_ls_hydrogen_treatment mixed
_refine_ls_matrix_type full
_refine_ls_number_parameters 453
_refine_ls_number_reflns 5977
_refine_ls_number_restraints 0
_refine_ls_restrained_S_all 1.021
_refine_ls_R_factor_all 0.0624
_refine_ls_R_factor_gt 0.0370
_refine_ls_shift/su_max 0.002
_refine_ls_shift/su_mean 0.000
_refine_ls_structure_factor_coef Fsqd
_refine_ls_weighting_details 'calc w=1/[\s^2^(Fo^2^)+(0.0242P)^2^+1.6029P] where P=(Fo^2^+2Fc^2^)/3'
_refine_ls_weighting_scheme calc
_refine_ls_wR_factor_gt 0.0665
_refine_ls_wR_factor_ref 0.0753
_reflns_number_gt 4353
_reflns_number_total 5977
_reflns_threshold_expression >2sigma(I)
_cod_data_source_file c4ce00355a2.cif
_cod_data_source_block aa
_cod_depositor_comments
;
The following automatic conversions were performed:

'_symmetry_cell_setting' value 'Monoclinic' changed to 'monoclinic'
according to
/usr/data/users/saulius/crontab/automatic-downloads/current/RSC/lib/dictionaries/cif_core.dic
dictionary named 'cif_core.dic' version 2.4.2 from 2011-04-26.

Automatic conversion script
Id: cif_fix_values 2281 2013-09-26 08:29:07Z andrius 
;
_cod_original_sg_symbol_H-M P2(1)/c
_cod_database_code 7217049

loop_
_symmetry_equiv_pos_as_xyz
'x, y, z'
'-x, y+1/2, -z+1/2'
'-x, -y, -z'
'x, -y-1/2, z-1/2'

loop_
_atom_site_label
_atom_site_type_symbol
_atom_site_fract_x
_atom_site_fract_y
_atom_site_fract_z
_atom_site_U_iso_or_equiv
_atom_site_adp_type
_atom_site_occupancy
_atom_site_symmetry_multiplicity
_atom_site_calc_flag
_atom_site_refinement_flags
Cd1 Cd 1.300085(14) 0.635131(16) -0.11861(2) 0.03128(9) Uani 1 1 d .
N1 N 1.19014(16) 0.71446(18) -0.1382(3) 0.0374(7) Uani 1 1 d .
N2 N 1.06835(16) 0.74651(18) -0.1777(3) 0.0386(8) Uani 1 1 d .
N3 N 0.49952(17) 0.7085(2) 0.3656(3) 0.0446(8) Uani 1 1 d .
N4 N 0.38766(16) 0.76883(18) 0.3661(3) 0.0409(8) Uani 1 1 d .
O1 O 1.41231(15) 0.56306(17) -0.0290(2) 0.0635(9) Uani 1 1 d .
H1W H 1.4129 0.5292 0.0280 0.095 Uiso 1 1 d R
H2W H 1.4512 0.5483 -0.0693 0.095 Uiso 1 1 d R
O2 O 0.87972(13) 0.50616(16) 0.2628(2) 0.0464(7) Uani 1 1 d .
H2 H 0.8434 0.4780 0.2818 0.070 Uiso 1 1 calc R
O3 O 0.94557(13) 0.43450(16) 0.4012(2) 0.0440(7) Uani 1 1 d .
O4 O 1.24399(12) 0.58069(15) 0.69535(19) 0.0361(6) Uani 1 1 d .
O5 O 1.36958(12) 0.57745(16) 0.7003(2) 0.0426(7) Uani 1 1 d .
O6 O 1.48953(13) 0.42915(19) 0.3615(2) 0.0511(8) Uani 1 1 d .
H6 H 1.5318 0.4255 0.3293 0.077 Uiso 1 1 calc R
O7 O 1.44803(13) 0.45632(17) 0.1720(2) 0.0462(7) Uani 1 1 d .
O8 O 1.22978(14) 0.53983(15) -0.0262(2) 0.0417(6) Uani 1 1 d .
O9 O 1.25648(13) 0.63833(16) 0.0993(2) 0.0457(7) Uani 1 1 d .
C1 C 1.21852(19) 0.5794(2) 0.0692(3) 0.0318(8) Uani 1 1 d .
C2 C 1.14957(17) 0.55478(19) 0.1421(3) 0.0254(7) Uani 1 1 d .
C3 C 1.15471(17) 0.52278(19) 0.2600(3) 0.0241(7) Uani 1 1 d .
C4 C 1.08695(17) 0.49967(19) 0.3154(3) 0.0250(7) Uani 1 1 d .
H4 H 1.0898 0.4761 0.3921 0.030 Uiso 1 1 calc R
C5 C 1.01474(17) 0.51107(19) 0.2585(3) 0.0259(8) Uani 1 1 d .
C6 C 1.01068(18) 0.5462(2) 0.1444(3) 0.0306(8) Uani 1 1 d .
H6A H 0.9627 0.5560 0.1069 0.037 Uiso 1 1 calc R
C7 C 1.07768(18) 0.5667(2) 0.0865(3) 0.0334(9) Uani 1 1 d .
H7 H 1.0745 0.5888 0.0089 0.040 Uiso 1 1 calc R
C8 C 0.94457(18) 0.4802(2) 0.3169(3) 0.0293(8) Uani 1 1 d .
C9 C 1.23014(17) 0.51517(19) 0.3274(3) 0.0238(7) Uani 1 1 d .
C10 C 1.29678(17) 0.48781(19) 0.2731(3) 0.0264(8) Uani 1 1 d .
H10 H 1.2949 0.4726 0.1915 0.032 Uiso 1 1 calc R
C11 C 1.36616(17) 0.48294(19) 0.3392(3) 0.0257(8) Uani 1 1 d .
C12 C 1.36940(18) 0.5073(2) 0.4606(3) 0.0285(8) Uani 1 1 d .
H12 H 1.4161 0.5048 0.5049 0.034 Uiso 1 1 calc R
C13 C 1.30343(17) 0.5352(2) 0.5158(3) 0.0258(8) Uani 1 1 d .
C14 C 1.23408(17) 0.53769(19) 0.4494(3) 0.0248(7) Uani 1 1 d .
H14 H 1.1894 0.5548 0.4872 0.030 Uiso 1 1 calc R
C15 C 1.30619(18) 0.5658(2) 0.6447(3) 0.0276(8) Uani 1 1 d .
C16 C 1.43792(18) 0.4556(2) 0.2812(3) 0.0305(8) Uani 1 1 d .
C17 C 0.9270(2) 0.7390(2) -0.1464(3) 0.0413(9) Uani 1 1 d .
C18 C 0.9089(2) 0.6672(2) -0.0978(3) 0.0410(9) Uani 1 1 d .
H18 H 0.9362 0.6229 -0.1221 0.049 Uiso 1 1 calc R
C19 C 0.8507(2) 0.6591(2) -0.0133(3) 0.0415(9) Uani 1 1 d .
H19 H 0.8397 0.6096 0.0177 0.050 Uiso 1 1 calc R
C20 C 0.8090(2) 0.7233(2) 0.0256(3) 0.0400(9) Uani 1 1 d .
C21 C 0.8269(2) 0.7956(2) -0.0253(4) 0.0589(12) Uani 1 1 d .
H21 H 0.7991 0.8399 -0.0025 0.071 Uiso 1 1 calc R
C22 C 0.8847(2) 0.8031(2) -0.1089(4) 0.0595(12) Uani 1 1 d .
H22 H 0.8956 0.8524 -0.1408 0.071 Uiso 1 1 calc R
C23 C 0.74738(19) 0.7147(2) 0.1176(4) 0.0410(9) Uani 1 1 d .
C24 C 0.7109(2) 0.6436(3) 0.1365(4) 0.0572(12) Uani 1 1 d .
H24 H 0.7235 0.6006 0.0885 0.069 Uiso 1 1 calc R
C25 C 0.6560(2) 0.6353(3) 0.2255(4) 0.0634(13) Uani 1 1 d .
H25 H 0.6325 0.5867 0.2363 0.076 Uiso 1 1 calc R
C26 C 0.6355(2) 0.6973(3) 0.2985(4) 0.0498(11) Uani 1 1 d .
C27 C 0.6707(2) 0.7686(3) 0.2790(4) 0.0562(12) Uani 1 1 d .
H27 H 0.6572 0.8116 0.3264 0.067 Uiso 1 1 calc R
C28 C 0.7257(2) 0.7774(2) 0.1902(4) 0.0528(11) Uani 1 1 d .
H28 H 0.7486 0.8262 0.1790 0.063 Uiso 1 1 calc R
C29 C 0.9909(2) 0.7484(2) -0.2371(3) 0.0451(10) Uani 1 1 d .
H29A H 0.9871 0.7066 -0.2971 0.054 Uiso 1 1 calc R
H29B H 0.9842 0.7980 -0.2798 0.054 Uiso 1 1 calc R
C30 C 1.0922(2) 0.7892(2) -0.0780(4) 0.0517(11) Uani 1 1 d .
H30 H 1.0630 0.8252 -0.0349 0.062 Uiso 1 1 calc R
C31 C 1.1664(2) 0.7687(2) -0.0549(4) 0.0496(11) Uani 1 1 d .
H31 H 1.1972 0.7886 0.0089 0.060 Uiso 1 1 calc R
C32 C 1.1293(2) 0.7031(2) -0.2115(3) 0.0379(9) Uani 1 1 d .
H32 H 1.1286 0.6692 -0.2782 0.045 Uiso 1 1 calc R
C33 C 0.5794(2) 0.6871(3) 0.4004(4) 0.0621(13) Uani 1 1 d .
H33A H 0.5804 0.6326 0.4268 0.075 Uiso 1 1 calc R
H33B H 0.5964 0.7192 0.4692 0.075 Uiso 1 1 calc R
C34 C 0.4536(2) 0.6736(3) 0.2792(4) 0.0602(12) Uani 1 1 d .
H34 H 0.4671 0.6318 0.2293 0.072 Uiso 1 1 calc R
C35 C 0.3844(2) 0.7108(2) 0.2792(4) 0.0542(11) Uani 1 1 d .
H35 H 0.3417 0.6991 0.2288 0.065 Uiso 1 1 calc R
C36 C 0.4577(2) 0.7652(2) 0.4150(3) 0.0439(10) Uani 1 1 d .
H36 H 0.4759 0.7983 0.4769 0.053 Uiso 1 1 calc R

loop_
_atom_site_aniso_label
_atom_site_aniso_U_11
_atom_site_aniso_U_22
_atom_site_aniso_U_33
_atom_site_aniso_U_23
_atom_site_aniso_U_13
_atom_site_aniso_U_12
Cd1 0.02467(13) 0.04458(17) 0.02481(13) -0.00223(13) 0.00508(9) -0.00677(13)
N1 0.0325(17) 0.0420(19) 0.0378(17) -0.0070(15) 0.0040(14) -0.0043(15)
N2 0.0321(17) 0.0377(19) 0.0462(19) -0.0007(15) 0.0058(15) 0.0019(15)
N3 0.0334(18) 0.051(2) 0.050(2) 0.0047(17) 0.0081(16) 0.0125(16)
N4 0.0321(17) 0.047(2) 0.0434(19) -0.0066(16) 0.0000(15) 0.0040(15)
O1 0.0462(17) 0.089(2) 0.0561(18) 0.0339(17) 0.0186(14) 0.0232(16)
O2 0.0183(13) 0.0568(19) 0.0640(18) 0.0142(15) -0.0002(12) -0.0073(12)
O3 0.0286(14) 0.0636(19) 0.0400(15) 0.0143(14) 0.0044(11) -0.0079(13)
O4 0.0191(12) 0.0616(18) 0.0280(13) -0.0121(12) 0.0065(10) -0.0016(11)
O5 0.0201(13) 0.081(2) 0.0271(13) -0.0181(13) -0.0034(10) 0.0024(13)
O6 0.0205(13) 0.102(2) 0.0305(14) -0.0085(15) 0.0003(11) 0.0182(15)
O7 0.0339(14) 0.081(2) 0.0245(14) 0.0027(13) 0.0099(11) 0.0171(14)
O8 0.0472(16) 0.0482(17) 0.0305(14) -0.0025(12) 0.0140(12) -0.0052(13)
O9 0.0371(14) 0.0629(19) 0.0372(14) -0.0028(14) 0.0013(11) -0.0220(14)
C1 0.0256(19) 0.045(2) 0.0246(18) 0.0090(17) -0.0033(15) -0.0019(17)
C2 0.0221(17) 0.033(2) 0.0209(17) -0.0013(15) 0.0010(13) -0.0020(15)
C3 0.0192(17) 0.033(2) 0.0200(16) -0.0035(14) 0.0005(13) -0.0008(15)
C4 0.0209(17) 0.034(2) 0.0198(17) 0.0016(15) 0.0002(13) -0.0017(15)
C5 0.0199(17) 0.031(2) 0.0267(18) -0.0042(15) 0.0012(14) -0.0044(15)
C6 0.0194(17) 0.040(2) 0.0320(19) 0.0022(16) -0.0051(14) 0.0004(16)
C7 0.031(2) 0.047(2) 0.0225(18) 0.0105(16) -0.0020(15) -0.0029(17)
C8 0.0191(18) 0.035(2) 0.034(2) -0.0085(17) 0.0016(15) -0.0027(16)
C9 0.0180(16) 0.031(2) 0.0222(17) 0.0007(14) -0.0002(13) -0.0001(14)
C10 0.0246(18) 0.035(2) 0.0203(17) -0.0021(15) 0.0026(14) 0.0000(15)
C11 0.0168(17) 0.038(2) 0.0222(17) -0.0005(15) 0.0033(13) 0.0026(15)
C12 0.0169(17) 0.045(2) 0.0238(18) -0.0018(16) -0.0031(14) 0.0000(15)
C13 0.0222(17) 0.035(2) 0.0207(17) -0.0023(15) 0.0012(13) 0.0023(15)
C14 0.0147(16) 0.038(2) 0.0222(17) 0.0016(15) 0.0038(13) 0.0014(14)
C15 0.0206(18) 0.038(2) 0.0246(17) 0.0002(15) 0.0006(14) 0.0023(15)
C16 0.0180(17) 0.039(2) 0.034(2) -0.0050(17) 0.0001(15) 0.0024(16)
C17 0.031(2) 0.044(3) 0.049(2) 0.002(2) 0.0035(18) 0.0058(19)
C18 0.037(2) 0.038(2) 0.048(2) -0.0011(19) 0.0044(18) 0.0129(18)
C19 0.038(2) 0.034(2) 0.053(2) 0.0042(18) 0.0043(18) 0.0047(17)
C20 0.028(2) 0.040(2) 0.052(2) -0.0017(19) 0.0008(17) 0.0026(18)
C21 0.049(3) 0.034(3) 0.094(4) -0.003(2) 0.027(2) 0.009(2)
C22 0.050(3) 0.038(3) 0.092(3) 0.011(2) 0.023(2) 0.004(2)
C23 0.0249(19) 0.037(2) 0.061(3) -0.001(2) 0.0035(18) 0.0054(17)
C24 0.051(3) 0.045(3) 0.077(3) -0.010(2) 0.022(2) 0.001(2)
C25 0.052(3) 0.044(3) 0.096(4) 0.011(3) 0.028(3) 0.001(2)
C26 0.033(2) 0.059(3) 0.058(3) 0.013(2) 0.0098(19) 0.020(2)
C27 0.051(3) 0.054(3) 0.065(3) -0.006(2) 0.016(2) 0.016(2)
C28 0.049(3) 0.041(3) 0.068(3) -0.005(2) 0.015(2) 0.003(2)
C29 0.034(2) 0.051(3) 0.050(2) 0.009(2) 0.0035(18) 0.0039(19)
C30 0.053(3) 0.044(3) 0.058(3) -0.017(2) 0.005(2) 0.011(2)
C31 0.055(3) 0.042(3) 0.052(3) -0.016(2) -0.001(2) -0.002(2)
C32 0.040(2) 0.038(2) 0.037(2) -0.0031(18) 0.0096(17) -0.0003(18)
C33 0.045(3) 0.079(3) 0.063(3) 0.027(3) 0.015(2) 0.023(2)
C34 0.056(3) 0.048(3) 0.077(3) -0.022(2) 0.010(3) 0.007(2)
C35 0.042(2) 0.054(3) 0.066(3) -0.021(2) -0.007(2) -0.005(2)
C36 0.034(2) 0.052(3) 0.045(2) -0.008(2) -0.0008(18) 0.009(2)

loop_
_atom_type_symbol
_atom_type_description
_atom_type_scat_dispersion_real
_atom_type_scat_dispersion_imag
_atom_type_scat_source
C C 0.0033 0.0016 'International Tables Vol C Tables 4.2.6.8 and 6.1.1.4'
H H 0.0000 0.0000 'International Tables Vol C Tables 4.2.6.8 and 6.1.1.4'
N N 0.0061 0.0033 'International Tables Vol C Tables 4.2.6.8 and 6.1.1.4'
O O 0.0106 0.0060 'International Tables Vol C Tables 4.2.6.8 and 6.1.1.4'
Cd Cd -0.8075 1.2024 'International Tables Vol C Tables 4.2.6.8 and 6.1.1.4'

loop_
_geom_angle_atom_site_label_1
_geom_angle_atom_site_label_2
_geom_angle_atom_site_label_3
_geom_angle
_geom_angle_site_symmetry_1
_geom_angle_site_symmetry_3
N4 Cd1 O8 157.30(10) 4_675 .
N4 Cd1 N1 96.85(11) 4_675 .
O8 Cd1 N1 90.71(10) . .
N4 Cd1 O4 118.33(9) 4_675 1_554
O8 Cd1 O4 83.97(9) . 1_554
N1 Cd1 O4 80.62(9) . 1_554
N4 Cd1 O1 82.45(11) 4_675 .
O8 Cd1 O1 83.73(9) . .
N1 Cd1 O1 161.70(9) . .
O4 Cd1 O1 115.91(9) 1_554 .
N4 Cd1 O9 105.85(10) 4_675 .
O8 Cd1 O9 54.55(8) . .
N1 Cd1 O9 79.25(9) . .
O4 Cd1 O9 133.09(8) 1_554 .
O1 Cd1 O9 83.35(9) . .
N4 Cd1 O5 83.77(10) 4_675 1_554
O8 Cd1 O5 109.77(9) . 1_554
N1 Cd1 O5 123.39(9) . 1_554
O4 Cd1 O5 51.77(7) 1_554 1_554
O1 Cd1 O5 74.81(8) . 1_554
O9 Cd1 O5 154.85(9) . 1_554
N4 Cd1 C1 132.99(11) 4_675 .
O8 Cd1 C1 27.83(9) . .
N1 Cd1 C1 80.51(10) . .
O4 Cd1 C1 107.59(10) 1_554 .
O1 Cd1 C1 86.62(9) . .
O9 Cd1 C1 27.23(9) . .
O5 Cd1 C1 136.51(10) 1_554 .
C32 N1 C31 104.9(3) . .
C32 N1 Cd1 127.1(2) . .
C31 N1 Cd1 125.8(3) . .
C32 N2 C30 106.9(3) . .
C32 N2 C29 126.7(3) . .
C30 N2 C29 126.4(3) . .
C36 N3 C34 106.8(3) . .
C36 N3 C33 126.3(4) . .
C34 N3 C33 127.0(4) . .
C36 N4 C35 105.8(3) . .
C36 N4 Cd1 128.4(3) . 4_476
C35 N4 Cd1 124.2(3) . 4_476
Cd1 O1 H1W 128.6 . .
Cd1 O1 H2W 124.1 . .
H1W O1 H2W 100.7 . .
C8 O2 H2 109.5 . .
C15 O4 Cd1 96.98(19) . 1_556
C15 O5 Cd1 90.99(18) . 1_556
C16 O6 H6 109.5 . .
C1 O8 Cd1 94.7(2) . .
C1 O9 Cd1 84.18(19) . .
O9 C1 O8 124.2(3) . .
O9 C1 C2 120.2(3) . .
O8 C1 C2 115.4(3) . .
O9 C1 Cd1 68.59(18) . .
O8 C1 Cd1 57.47(17) . .
C2 C1 Cd1 159.4(2) . .
C7 C2 C3 119.8(3) . .
C7 C2 C1 115.9(3) . .
C3 C2 C1 124.2(3) . .
C4 C3 C2 118.6(3) . .
C4 C3 C9 119.6(3) . .
C2 C3 C9 121.8(3) . .
C3 C4 C5 121.2(3) . .
C3 C4 H4 119.4 . .
C5 C4 H4 119.4 . .
C6 C5 C4 119.3(3) . .
C6 C5 C8 121.3(3) . .
C4 C5 C8 119.3(3) . .
C7 C6 C5 120.0(3) . .
C7 C6 H6A 120.0 . .
C5 C6 H6A 120.0 . .
C6 C7 C2 121.0(3) . .
C6 C7 H7 119.5 . .
C2 C7 H7 119.5 . .
O3 C8 O2 123.4(3) . .
O3 C8 C5 124.3(3) . .
O2 C8 C5 112.2(3) . .
C10 C9 C14 118.9(3) . .
C10 C9 C3 122.7(3) . .
C14 C9 C3 118.4(3) . .
C11 C10 C9 120.7(3) . .
C11 C10 H10 119.7 . .
C9 C10 H10 119.7 . .
C10 C11 C12 119.6(3) . .
C10 C11 C16 121.0(3) . .
C12 C11 C16 119.3(3) . .
C13 C12 C11 120.3(3) . .
C13 C12 H12 119.9 . .
C11 C12 H12 119.9 . .
C14 C13 C12 119.3(3) . .
C14 C13 C15 119.2(3) . .
C12 C13 C15 121.4(3) . .
C13 C14 C9 121.1(3) . .
C13 C14 H14 119.4 . .
C9 C14 H14 119.4 . .
O4 C15 O5 120.1(3) . .
O4 C15 C13 118.7(3) . .
O5 C15 C13 121.2(3) . .
O7 C16 O6 123.4(3) . .
O7 C16 C11 124.2(3) . .
O6 C16 C11 112.3(3) . .
C18 C17 C22 117.5(3) . .
C18 C17 C29 121.7(3) . .
C22 C17 C29 120.7(4) . .
C17 C18 C19 121.4(3) . .
C17 C18 H18 119.3 . .
C19 C18 H18 119.3 . .
C20 C19 C18 121.2(4) . .
C20 C19 H19 119.4 . .
C18 C19 H19 119.4 . .
C19 C20 C21 117.0(3) . .
C19 C20 C23 121.2(3) . .
C21 C20 C23 121.8(3) . .
C22 C21 C20 121.3(4) . .
C22 C21 H21 119.3 . .
C20 C21 H21 119.3 . .
C21 C22 C17 121.5(4) . .
C21 C22 H22 119.3 . .
C17 C22 H22 119.3 . .
C24 C23 C28 117.2(4) . .
C24 C23 C20 121.5(4) . .
C28 C23 C20 121.3(4) . .
C25 C24 C23 121.1(4) . .
C25 C24 H24 119.4 . .
C23 C24 H24 119.4 . .
C26 C25 C24 121.5(4) . .
C26 C25 H25 119.2 . .
C24 C25 H25 119.2 . .
C25 C26 C27 117.7(4) . .
C25 C26 C33 121.5(4) . .
C27 C26 C33 120.7(4) . .
C26 C27 C28 121.2(4) . .
C26 C27 H27 119.4 . .
C28 C27 H27 119.4 . .
C27 C28 C23 121.2(4) . .
C27 C28 H28 119.4 . .
C23 C28 H28 119.4 . .
N2 C29 C17 112.1(3) . .
N2 C29 H29A 109.2 . .
C17 C29 H29A 109.2 . .
N2 C29 H29B 109.2 . .
C17 C29 H29B 109.2 . .
H29A C29 H29B 107.9 . .
C31 C30 N2 106.2(3) . .
C31 C30 H30 126.9 . .
N2 C30 H30 126.9 . .
C30 C31 N1 110.4(4) . .
C30 C31 H31 124.8 . .
N1 C31 H31 124.8 . .
N1 C32 N2 111.6(3) . .
N1 C32 H32 124.2 . .
N2 C32 H32 124.2 . .
N3 C33 C26 113.3(3) . .
N3 C33 H33A 108.9 . .
C26 C33 H33A 108.9 . .
N3 C33 H33B 108.9 . .
C26 C33 H33B 108.9 . .
H33A C33 H33B 107.7 . .
C35 C34 N3 107.2(4) . .
C35 C34 H34 126.4 . .
N3 C34 H34 126.4 . .
C34 C35 N4 108.4(4) . .
C34 C35 H35 125.8 . .
N4 C35 H35 125.8 . .
N4 C36 N3 111.9(3) . .
N4 C36 H36 124.1 . .
N3 C36 H36 124.1 . .

loop_
_geom_bond_atom_site_label_1
_geom_bond_atom_site_label_2
_geom_bond_distance
_geom_bond_site_symmetry_2
Cd1 N4 2.234(3) 4_675
Cd1 O8 2.277(2) .
Cd1 N1 2.333(3) .
Cd1 O4 2.417(2) 1_554
Cd1 O1 2.474(3) .
Cd1 O9 2.519(2) .
Cd1 O5 2.539(2) 1_554
Cd1 C1 2.692(3) .
N1 C32 1.320(4) .
N1 C31 1.367(4) .
N2 C32 1.344(4) .
N2 C30 1.365(5) .
N2 C29 1.471(4) .
N3 C36 1.328(4) .
N3 C34 1.356(5) .
N3 C33 1.467(5) .
N4 C36 1.310(4) .
N4 C35 1.371(5) .
N4 Cd1 2.234(3) 4_476
O1 H1W 0.8499 .
O1 H2W 0.8499 .
O2 C8 1.328(4) .
O2 H2 0.8200 .
O3 C8 1.207(4) .
O4 C15 1.246(3) .
O4 Cd1 2.417(2) 1_556
O5 C15 1.254(4) .
O5 Cd1 2.539(2) 1_556
O6 C16 1.315(4) .
O6 H6 0.8200 .
O7 C16 1.212(4) .
O8 C1 1.261(4) .
O9 C1 1.238(4) .
C1 C2 1.508(4) .
C2 C7 1.382(4) .
C2 C3 1.401(4) .
C3 C4 1.387(4) .
C3 C9 1.486(4) .
C4 C5 1.392(4) .
C4 H4 0.9300 .
C5 C6 1.385(4) .
C5 C8 1.479(4) .
C6 C7 1.376(4) .
C6 H6A 0.9300 .
C7 H7 0.9300 .
C9 C10 1.388(4) .
C9 C14 1.389(4) .
C10 C11 1.385(4) .
C10 H10 0.9300 .
C11 C12 1.392(4) .
C11 C16 1.480(4) .
C12 C13 1.385(4) .
C12 H12 0.9300 .
C13 C14 1.385(4) .
C13 C15 1.503(4) .
C14 H14 0.9300 .
C17 C18 1.372(5) .
C17 C22 1.379(5) .
C17 C29 1.510(5) .
C18 C19 1.388(5) .
C18 H18 0.9300 .
C19 C20 1.382(5) .
C19 H19 0.9300 .
C20 C21 1.389(5) .
C20 C23 1.489(5) .
C21 C22 1.376(5) .
C21 H21 0.9300 .
C22 H22 0.9300 .
C23 C24 1.382(5) .
C23 C28 1.387(5) .
C24 C25 1.382(5) .
C24 H24 0.9300 .
C25 C26 1.374(6) .
C25 H25 0.9300 .
C26 C27 1.376(6) .
C26 C33 1.504(5) .
C27 C28 1.384(5) .
C27 H27 0.9300 .
C28 H28 0.9300 .
C29 H29A 0.9700 .
C29 H29B 0.9700 .
C30 C31 1.344(5) .
C30 H30 0.9300 .
C31 H31 0.9300 .
C32 H32 0.9300 .
C33 H33A 0.9700 .
C33 H33B 0.9700 .
C34 C35 1.351(5) .
C34 H34 0.9300 .
C35 H35 0.9300 .
C36 H36 0.9300 .

loop_
_geom_hbond_atom_site_label_D
_geom_hbond_atom_site_label_H
_geom_hbond_atom_site_label_A
_geom_hbond_distance_DH
_geom_hbond_distance_HA
_geom_hbond_distance_DA
_geom_hbond_angle_DHA
_geom_hbond_site_symmetry_A
O6 H6 O5 0.82 1.74 2.541(3) 165.0 3_866
O2 H2 O4 0.82 1.83 2.645(3) 172.2 3_766
O1 H2W O7 0.85 2.09 2.923(3) 165.0 3_865
O1 H1W O7 0.85 2.08 2.907(4) 163.3 .

loop_
_geom_torsion_atom_site_label_1
_geom_torsion_atom_site_label_2
_geom_torsion_atom_site_label_3
_geom_torsion_atom_site_label_4
_geom_torsion
_geom_torsion_site_symmetry_1
N4 Cd1 N1 C32 131.0(3) 4_675
O8 Cd1 N1 C32 -70.5(3) .
O4 Cd1 N1 C32 13.3(3) 1_554
O1 Cd1 N1 C32 -142.4(3) .
O9 Cd1 N1 C32 -124.1(3) .
O5 Cd1 N1 C32 43.9(3) 1_554
C1 Cd1 N1 C32 -96.5(3) .
N4 Cd1 N1 C31 -68.2(3) 4_675
O8 Cd1 N1 C31 90.4(3) .
O4 Cd1 N1 C31 174.1(3) 1_554
O1 Cd1 N1 C31 18.5(5) .
O9 Cd1 N1 C31 36.7(3) .
O5 Cd1 N1 C31 -155.2(3) 1_554
C1 Cd1 N1 C31 64.4(3) .
N4 Cd1 O8 C1 41.9(4) 4_675
N1 Cd1 O8 C1 -67.9(2) .
O4 Cd1 O8 C1 -148.4(2) 1_554
O1 Cd1 O8 C1 94.7(2) .
O9 Cd1 O8 C1 8.37(19) .
O5 Cd1 O8 C1 166.02(19) 1_554
N4 Cd1 O9 C1 -175.7(2) 4_675
O8 Cd1 O9 C1 -8.5(2) .
N1 Cd1 O9 C1 90.1(2) .
O4 Cd1 O9 C1 24.0(3) 1_554
O1 Cd1 O9 C1 -95.6(2) .
O5 Cd1 O9 C1 -65.9(3) 1_554
Cd1 O9 C1 O8 15.3(3) .
Cd1 O9 C1 C2 -159.2(3) .
Cd1 O8 C1 O9 -17.0(4) .
Cd1 O8 C1 C2 157.8(2) .
N4 Cd1 C1 O9 5.6(3) 4_675
O8 Cd1 C1 O9 165.0(3) .
N1 Cd1 C1 O9 -84.9(2) .
O4 Cd1 C1 O9 -161.84(19) 1_554
O1 Cd1 C1 O9 82.0(2) .
O5 Cd1 C1 O9 145.68(18) 1_554
N4 Cd1 C1 O8 -159.36(19) 4_675
N1 Cd1 C1 O8 110.1(2) .
O4 Cd1 C1 O8 33.2(2) 1_554
O1 Cd1 C1 O8 -83.0(2) .
O9 Cd1 C1 O8 -165.0(3) .
O5 Cd1 C1 O8 -19.3(3) 1_554
N4 Cd1 C1 C2 125.1(7) 4_675
O8 Cd1 C1 C2 -75.6(7) .
N1 Cd1 C1 C2 34.5(7) .
O4 Cd1 C1 C2 -42.4(7) 1_554
O1 Cd1 C1 C2 -158.5(7) .
O9 Cd1 C1 C2 119.5(8) .
O5 Cd1 C1 C2 -94.9(7) 1_554
O9 C1 C2 C7 108.1(4) .
O8 C1 C2 C7 -66.9(4) .
Cd1 C1 C2 C7 -2.2(9) .
O9 C1 C2 C3 -70.9(5) .
O8 C1 C2 C3 114.1(4) .
Cd1 C1 C2 C3 178.8(6) .
C7 C2 C3 C4 3.6(5) .
C1 C2 C3 C4 -177.5(3) .
C7 C2 C3 C9 -174.8(3) .
C1 C2 C3 C9 4.2(5) .
C2 C3 C4 C5 -2.9(5) .
C9 C3 C4 C5 175.4(3) .
C3 C4 C5 C6 -0.1(5) .
C3 C4 C5 C8 175.5(3) .
C4 C5 C6 C7 2.5(5) .
C8 C5 C6 C7 -173.0(3) .
C5 C6 C7 C2 -1.9(5) .
C3 C2 C7 C6 -1.2(5) .
C1 C2 C7 C6 179.8(3) .
C6 C5 C8 O3 162.9(3) .
C4 C5 C8 O3 -12.6(5) .
C6 C5 C8 O2 -14.6(4) .
C4 C5 C8 O2 170.0(3) .
C4 C3 C9 C10 137.7(3) .
C2 C3 C9 C10 -44.0(5) .
C4 C3 C9 C14 -43.4(4) .
C2 C3 C9 C14 134.9(3) .
C14 C9 C10 C11 0.0(5) .
C3 C9 C10 C11 178.9(3) .
C9 C10 C11 C12 -1.3(5) .
C9 C10 C11 C16 -178.5(3) .
C10 C11 C12 C13 0.9(5) .
C16 C11 C12 C13 178.2(3) .
C11 C12 C13 C14 0.8(5) .
C11 C12 C13 C15 -176.7(3) .
C12 C13 C14 C9 -2.1(5) .
C15 C13 C14 C9 175.4(3) .
C10 C9 C14 C13 1.7(5) .
C3 C9 C14 C13 -177.2(3) .
Cd1 O4 C15 O5 3.8(4) 1_556
Cd1 O4 C15 C13 -175.2(3) 1_556
Cd1 O5 C15 O4 -3.6(3) 1_556
Cd1 O5 C15 C13 175.4(3) 1_556
C14 C13 C15 O4 11.7(5) .
C12 C13 C15 O4 -170.9(3) .
C14 C13 C15 O5 -167.4(3) .
C12 C13 C15 O5 10.1(5) .
C10 C11 C16 O7 21.0(5) .
C12 C11 C16 O7 -156.2(4) .
C10 C11 C16 O6 -158.1(3) .
C12 C11 C16 O6 24.7(5) .
C22 C17 C18 C19 -0.5(6) .
C29 C17 C18 C19 179.2(3) .
C17 C18 C19 C20 -0.3(6) .
C18 C19 C20 C21 1.2(6) .
C18 C19 C20 C23 -179.1(3) .
C19 C20 C21 C22 -1.3(6) .
C23 C20 C21 C22 179.0(4) .
C20 C21 C22 C17 0.5(7) .
C18 C17 C22 C21 0.4(6) .
C29 C17 C22 C21 -179.3(4) .
C19 C20 C23 C24 -22.6(6) .
C21 C20 C23 C24 157.0(4) .
C19 C20 C23 C28 155.6(4) .
C21 C20 C23 C28 -24.8(6) .
C28 C23 C24 C25 -1.0(6) .
C20 C23 C24 C25 177.3(4) .
C23 C24 C25 C26 0.1(7) .
C24 C25 C26 C27 0.9(6) .
C24 C25 C26 C33 -176.2(4) .
C25 C26 C27 C28 -0.9(6) .
C33 C26 C27 C28 176.1(4) .
C26 C27 C28 C23 0.1(7) .
C24 C23 C28 C27 0.9(6) .
C20 C23 C28 C27 -177.4(4) .
C32 N2 C29 C17 130.9(4) .
C30 N2 C29 C17 -49.8(5) .
C18 C17 C29 N2 -77.1(5) .
C22 C17 C29 N2 102.7(4) .
C32 N2 C30 C31 -0.9(4) .
C29 N2 C30 C31 179.6(3) .
N2 C30 C31 N1 0.5(5) .
C32 N1 C31 C30 0.2(4) .
Cd1 N1 C31 C30 -164.2(3) .
C31 N1 C32 N2 -0.8(4) .
Cd1 N1 C32 N2 163.3(2) .
C30 N2 C32 N1 1.1(4) .
C29 N2 C32 N1 -179.5(3) .
C36 N3 C33 C26 -118.2(5) .
C34 N3 C33 C26 63.4(6) .
C25 C26 C33 N3 -96.4(5) .
C27 C26 C33 N3 86.6(5) .
C36 N3 C34 C35 0.0(5) .
C33 N3 C34 C35 178.6(4) .
N3 C34 C35 N4 -0.1(5) .
C36 N4 C35 C34 0.2(5) .
Cd1 N4 C35 C34 166.8(3) 4_476
C35 N4 C36 N3 -0.2(4) .
Cd1 N4 C36 N3 -166.0(2) 4_476
C34 N3 C36 N4 0.1(5) .
C33 N3 C36 N4 -178.5(3) .
